data_7108324
loop_
_publ_author_name
'Zu-Li Wang'
'Liang Zhao'
'Mei-Xiang Wang'

_publ_section_title
;
 C/aryl-C/alkyl bond formation from Cu(ClO4)2-mediated oxidative cross
 coupling reaction between arenes and alkyllithium reagents through
 structurally well-defined Ar-Cu(III) intermediates
;
_journal_name_full Chem.Commun.
_journal_page_first 9418
_journal_paper_doi 10.1039/c2cc35067j
_journal_volume 48
_journal_year 2012
_chemical_absolute_configuration unk
_chemical_formula_moiety '2(C30 H37 N7 Si), C4 H8 O2'
_chemical_formula_sum 'C64 H82 N14 O2 Si2'
_chemical_formula_weight 1135.62
_chemical_name_systematic
;
?
;
_space_group_IT_number 1
_symmetry_cell_setting triclinic
_symmetry_space_group_name_Hall 'P 1'
_symmetry_space_group_name_H-M 'P 1'
_atom_sites_solution_hydrogens geom
_atom_sites_solution_primary direct
_atom_sites_solution_secondary difmap
_audit_creation_method SHELXL-97
_cell_angle_alpha 102.68(3)
_cell_angle_beta 113.15(3)
_cell_angle_gamma 90.01(3)
_cell_formula_units_Z 1
_cell_length_a 11.104(2)
_cell_length_b 11.394(2)
_cell_length_c 13.717(3)
_cell_measurement_reflns_used 6094
_cell_measurement_temperature 173(2)
_cell_measurement_theta_max 27.4820
_cell_measurement_theta_min 1.8406
_cell_volume 1549.6(7)
_computing_cell_refinement 'CrystalClear (Rigaku Inc., 2008)'
_computing_data_collection 'CrystalClear (Rigaku Inc., 2008)'
_computing_data_reduction 'CrystalClear (Rigaku Inc., 2008)'
_computing_molecular_graphics
;
Mercury: visualization and analysis of crystal structures, C. F. Macrae,
P. R. Edgington, P. McCabe, E. Pidcock, G. P. Shields, R. Taylor,
M. Towler and J. van de Streek, J. Appl. Cryst., 39, 453-457, 2006.
;
_computing_publication_material 'SHELX-97 (Sheldrick, 2008)'
_computing_structure_refinement 'SHELX-97 (Sheldrick, 2008)'
_computing_structure_solution 'SHELX-97 (Sheldrick, 2008)'
_diffrn_ambient_temperature 173(2)
_diffrn_detector_area_resol_mean 28.5714
_diffrn_measured_fraction_theta_full 0.988
_diffrn_measured_fraction_theta_max 0.988
_diffrn_measurement_device_type 'Saturn724+ CCD'
_diffrn_measurement_method '\w scans at fixed \c = 45\%'
_diffrn_radiation_monochromator graphite
_diffrn_radiation_source 'fine-focus sealed tube'
_diffrn_radiation_type MoK\a
_diffrn_radiation_wavelength 0.71073
_diffrn_reflns_av_R_equivalents 0.0231
_diffrn_reflns_av_sigmaI/netI 0.0437
_diffrn_reflns_limit_h_max 14
_diffrn_reflns_limit_h_min -13
_diffrn_reflns_limit_k_max 14
_diffrn_reflns_limit_k_min -14
_diffrn_reflns_limit_l_max 17
_diffrn_reflns_limit_l_min -17
_diffrn_reflns_number 13752
_diffrn_reflns_theta_full 27.49
_diffrn_reflns_theta_max 27.49
_diffrn_reflns_theta_min 2.17
_exptl_absorpt_coefficient_mu 0.113
_exptl_absorpt_correction_T_max 1.0000
_exptl_absorpt_correction_T_min 0.7551
_exptl_absorpt_correction_type multi-scan
_exptl_absorpt_process_details 'CrystalClear (Rigaku Inc., 2008)'
_exptl_crystal_colour Colorless
_exptl_crystal_density_diffrn 1.217
_exptl_crystal_density_method 'not measured'
_exptl_crystal_description block
_exptl_crystal_F_000 608
_exptl_crystal_size_max 0.50
_exptl_crystal_size_mid 0.31
_exptl_crystal_size_min 0.28
_refine_diff_density_max 0.361
_refine_diff_density_min -0.182
_refine_diff_density_rms 0.041
_refine_ls_abs_structure_details 'Flack H D (1983), Acta Cryst. A39, 876-881'
_refine_ls_abs_structure_Flack 0.53(9)
_refine_ls_extinction_method none
_refine_ls_goodness_of_fit_ref 1.053
_refine_ls_hydrogen_treatment constr
_refine_ls_matrix_type full
_refine_ls_number_parameters 757
_refine_ls_number_reflns 11899
_refine_ls_number_restraints 3
_refine_ls_restrained_S_all 1.053
_refine_ls_R_factor_all 0.0503
_refine_ls_R_factor_gt 0.0482
_refine_ls_shift/su_max 0.040
_refine_ls_shift/su_mean 0.000
_refine_ls_structure_factor_coef Fsqd
_refine_ls_weighting_details 'calc w=1/[\s^2^(Fo^2^)+(0.0460P)^2^+0.5415P] where P=(Fo^2^+2Fc^2^)/3'
_refine_ls_weighting_scheme calc
_refine_ls_wR_factor_gt 0.1114
_refine_ls_wR_factor_ref 0.1132
_reflns_number_gt 11445
_reflns_number_total 11899
_reflns_threshold_expression >2sigma(I)
_cod_data_source_file c2cc35067j.txt
_cod_data_source_block a
_cod_original_cell_volume 1549.7(5)
_cod_original_sg_symbol_H-M P1
_cod_database_code 7108324

loop_
_symmetry_equiv_pos_as_xyz
'x, y, z'

loop_
_atom_site_label
_atom_site_type_symbol
_atom_site_fract_x
_atom_site_fract_y
_atom_site_fract_z
_atom_site_U_iso_or_equiv
_atom_site_adp_type
_atom_site_occupancy
_atom_site_symmetry_multiplicity
_atom_site_calc_flag
_atom_site_refinement_flags
Si1 Si 0.36579(7) 0.65863(6) 0.72816(6) 0.03095(15) Uani 1 1 d .
Si2 Si 0.11583(7) 0.25622(6) 0.10465(6) 0.03103(15) Uani 1 1 d .
O1 O 0.0075(3) 0.0102(3) 0.3524(2) 0.0873(10) Uani 1 1 d .
O2 O 0.2250(2) 0.05709(18) 0.42680(16) 0.0437(5) Uani 1 1 d .
N1 N 0.2245(2) 0.4749(2) 0.87338(19) 0.0405(6) Uani 1 1 d .
N2 N 0.0972(2) 0.5847(2) 0.95034(17) 0.0338(5) Uani 1 1 d .
N3 N -0.0477(2) 0.6835(2) 1.01416(17) 0.0361(5) Uani 1 1 d .
N4 N -0.1527(2) 0.75156(19) 0.85410(17) 0.0295(4) Uani 1 1 d .
N5 N -0.2376(2) 0.8256(2) 0.69553(19) 0.0368(5) Uani 1 1 d .
N6 N -0.1080(2) 0.72930(18) 0.61295(16) 0.0295(4) Uani 1 1 d .
N7 N 0.0170(2) 0.6160(2) 0.53592(18) 0.0364(5) Uani 1 1 d .
N8 N 0.4577(2) 0.2742(2) 0.30441(18) 0.0347(5) Uani 1 1 d .
N9 N 0.5885(2) 0.36318(19) 0.24068(17) 0.0305(4) Uani 1 1 d .
N10 N 0.7226(2) 0.43408(19) 0.16951(19) 0.0367(5) Uani 1 1 d .
N11 N 0.6406(2) 0.28896(19) 0.00278(17) 0.0292(4) Uani 1 1 d .
N12 N 0.5390(2) 0.1490(2) -0.16672(17) 0.0330(5) Uani 1 1 d .
N13 N 0.3794(2) 0.07775(19) -0.12009(16) 0.0298(4) Uani 1 1 d .
N14 N 0.2361(2) 0.00214(19) -0.06043(16) 0.0314(5) Uani 1 1 d .
C1 C 0.5108(3) 0.7058(3) 0.8608(3) 0.0518(8) Uani 1 1 d .
H1B H 0.5102 0.6532 0.9084 0.078 Uiso 1 1 calc R
H1C H 0.5070 0.7897 0.8959 0.078 Uiso 1 1 calc R
H1A H 0.5918 0.6994 0.8481 0.078 Uiso 1 1 calc R
C2 C 0.3745(3) 0.5036(3) 0.6514(3) 0.0405(6) Uani 1 1 d .
H2A H 0.2966 0.4815 0.5823 0.061 Uiso 1 1 calc R
H2C H 0.3775 0.4454 0.6952 0.061 Uiso 1 1 calc R
H2B H 0.4539 0.5026 0.6365 0.061 Uiso 1 1 calc R
C3 C 0.3645(4) 0.7668(3) 0.6438(3) 0.0576(9) Uani 1 1 d .
H3B H 0.4469 0.7669 0.6333 0.086 Uiso 1 1 calc R
H3C H 0.3560 0.8482 0.6811 0.086 Uiso 1 1 calc R
H3A H 0.2901 0.7423 0.5726 0.086 Uiso 1 1 calc R
C4 C 0.2130(2) 0.6646(2) 0.7584(2) 0.0323(5) Uani 1 1 d .
H4B H 0.2413 0.6827 0.8386 0.039 Uiso 1 1 calc R
H4A H 0.1658 0.7330 0.7329 0.039 Uiso 1 1 calc R
C5 C 0.1173(2) 0.5531(2) 0.7089(2) 0.0292(5) Uani 1 1 d .
C6 C 0.0193(2) 0.5330(2) 0.6025(2) 0.0303(5) Uani 1 1 d .
C7 C -0.0718(3) 0.4327(2) 0.5583(2) 0.0355(6) Uani 1 1 d .
H7 H -0.1380 0.4224 0.4866 0.043 Uiso 1 1 calc R
C8 C -0.0682(3) 0.3468(2) 0.6169(2) 0.0377(6) Uani 1 1 d .
C9 C 0.0311(3) 0.3633(2) 0.7202(2) 0.0377(6) Uani 1 1 d .
H9 H 0.0374 0.3038 0.7604 0.045 Uiso 1 1 calc R
C10 C 0.1217(2) 0.4647(2) 0.7665(2) 0.0332(5) Uani 1 1 d .
C11 C -0.1681(3) 0.2376(3) 0.5682(3) 0.0572(9) Uani 1 1 d .
H11C H -0.2189 0.2384 0.6127 0.086 Uiso 1 1 calc R
H11B H -0.1228 0.1639 0.5664 0.086 Uiso 1 1 calc R
H11A H -0.2277 0.2396 0.4937 0.086 Uiso 1 1 calc R
C12 C 0.3393(3) 0.4091(3) 0.8818(3) 0.0447(7) Uani 1 1 d .
H12A H 0.3187 0.3465 0.8143 0.067 Uiso 1 1 calc R
H12C H 0.3635 0.3713 0.9437 0.067 Uiso 1 1 calc R
H12B H 0.4130 0.4653 0.8930 0.067 Uiso 1 1 calc R
C13 C 0.2149(3) 0.5443(2) 0.9644(2) 0.0363(6) Uani 1 1 d .
C14 C 0.3222(3) 0.5735(3) 1.0667(2) 0.0426(7) Uani 1 1 d .
H14 H 0.4056 0.5452 1.0761 0.051 Uiso 1 1 calc R
C15 C 0.3016(3) 0.6443(3) 1.1523(2) 0.0523(8) Uani 1 1 d .
H15 H 0.3723 0.6651 1.2223 0.063 Uiso 1 1 calc R
C16 C 0.1810(3) 0.6862(3) 1.1397(2) 0.0454(7) Uani 1 1 d .
H16 H 0.1674 0.7362 1.1991 0.054 Uiso 1 1 calc R
C17 C 0.0797(3) 0.6516(2) 1.0354(2) 0.0334(5) Uani 1 1 d .
C18 C -0.0707(3) 0.7852(3) 1.0880(2) 0.0448(7) Uani 1 1 d .
H18B H -0.0135 0.8567 1.0988 0.067 Uiso 1 1 calc R
H18C H -0.0510 0.7655 1.1584 0.067 Uiso 1 1 calc R
H18A H -0.1629 0.8019 1.0564 0.067 Uiso 1 1 calc R
C19 C -0.1350(2) 0.6585(2) 0.9013(2) 0.0290(5) Uani 1 1 d .
C20 C -0.1907(2) 0.5426(2) 0.8473(2) 0.0328(5) Uani 1 1 d .
H20 H -0.1781 0.4801 0.8852 0.039 Uiso 1 1 calc R
C21 C -0.2655(2) 0.5195(2) 0.7365(2) 0.0323(5) Uani 1 1 d .
H21 H -0.3051 0.4403 0.6963 0.039 Uiso 1 1 calc R
C22 C -0.2819(2) 0.6128(2) 0.6848(2) 0.0324(5) Uani 1 1 d .
H22 H -0.3316 0.5989 0.6083 0.039 Uiso 1 1 calc R
C23 C -0.2244(2) 0.7277(2) 0.7470(2) 0.0301(5) Uani 1 1 d .
C24 C -0.2720(3) 0.9396(3) 0.7456(3) 0.0471(7) Uani 1 1 d .
H24B H -0.1998 1.0027 0.7683 0.071 Uiso 1 1 calc R
H24C H -0.2870 0.9308 0.8095 0.071 Uiso 1 1 calc R
H24A H -0.3522 0.9622 0.6926 0.071 Uiso 1 1 calc R
C25 C -0.1804(2) 0.8216(2) 0.6215(2) 0.0314(5) Uani 1 1 d .
C26 C -0.1981(3) 0.9074(2) 0.5594(2) 0.0368(6) Uani 1 1 d .
H26 H -0.2502 0.9723 0.5661 0.044 Uiso 1 1 calc R
C27 C -0.1370(3) 0.8942(2) 0.4879(2) 0.0384(6) Uani 1 1 d .
H27 H -0.1459 0.9520 0.4456 0.046 Uiso 1 1 calc R
C28 C -0.0638(3) 0.7995(2) 0.4766(2) 0.0360(6) Uani 1 1 d .
H28 H -0.0216 0.7907 0.4275 0.043 Uiso 1 1 calc R
C29 C -0.0532(2) 0.7159(2) 0.5405(2) 0.0320(5) Uani 1 1 d .
C30 C 0.0432(3) 0.5695(3) 0.4390(2) 0.0451(7) Uani 1 1 d .
H30A H 0.0938 0.4993 0.4484 0.068 Uiso 1 1 calc R
H30C H 0.0937 0.6325 0.4285 0.068 Uiso 1 1 calc R
H30B H -0.0404 0.5453 0.3750 0.068 Uiso 1 1 calc R
C31 C -0.0250(3) 0.2595(3) -0.0271(3) 0.0517(8) Uani 1 1 d .
H31A H -0.0344 0.1843 -0.0815 0.078 Uiso 1 1 calc R
H31C H -0.0079 0.3283 -0.0535 0.078 Uiso 1 1 calc R
H31B H -0.1063 0.2676 -0.0151 0.078 Uiso 1 1 calc R
C32 C 0.0882(3) 0.1244(3) 0.1559(2) 0.0397(6) Uani 1 1 d .
H32B H 0.0195 0.1392 0.1839 0.060 Uiso 1 1 calc R
H32C H 0.1701 0.1134 0.2147 0.060 Uiso 1 1 calc R
H32A H 0.0606 0.0515 0.0961 0.060 Uiso 1 1 calc R
C33 C 0.1238(4) 0.3976(3) 0.2059(3) 0.0531(8) Uani 1 1 d .
H33A H 0.0434 0.3984 0.2194 0.080 Uiso 1 1 calc R
H33C H 0.1318 0.4675 0.1774 0.080 Uiso 1 1 calc R
H33B H 0.2003 0.4014 0.2744 0.080 Uiso 1 1 calc R
C34 C 0.2711(3) 0.2446(2) 0.0792(2) 0.0314(5) Uani 1 1 d .
H34A H 0.2465 0.2320 -0.0002 0.038 Uiso 1 1 calc R
H34B H 0.3260 0.3228 0.1155 0.038 Uiso 1 1 calc R
C35 C 0.3536(2) 0.1457(2) 0.11767(19) 0.0256(5) Uani 1 1 d .
C36 C 0.3377(2) 0.0311(2) 0.04897(19) 0.0266(5) Uani 1 1 d .
C37 C 0.4134(2) -0.0599(2) 0.0848(2) 0.0305(5) Uani 1 1 d .
H37 H 0.3995 -0.1371 0.0363 0.037 Uiso 1 1 calc R
C38 C 0.5094(3) -0.0399(2) 0.1907(2) 0.0335(5) Uani 1 1 d .
C39 C 0.5232(2) 0.0725(2) 0.2604(2) 0.0319(5) Uani 1 1 d .
H39 H 0.5867 0.0874 0.3336 0.038 Uiso 1 1 calc R
C40 C 0.4475(2) 0.1627(2) 0.2262(2) 0.0283(5) Uani 1 1 d .
C41 C 0.5953(3) -0.1384(3) 0.2269(3) 0.0487(7) Uani 1 1 d .
H41A H 0.5540 -0.2165 0.1767 0.073 Uiso 1 1 calc R
H41B H 0.6058 -0.1407 0.3008 0.073 Uiso 1 1 calc R
H41C H 0.6818 -0.1217 0.2268 0.073 Uiso 1 1 calc R
C42 C 0.4245(3) 0.2681(3) 0.3959(2) 0.0428(7) Uani 1 1 d .
H42A H 0.3861 0.1863 0.3849 0.064 Uiso 1 1 calc R
H42B H 0.3606 0.3261 0.4006 0.064 Uiso 1 1 calc R
H42C H 0.5042 0.2878 0.4637 0.064 Uiso 1 1 calc R
C43 C 0.5279(3) 0.3770(2) 0.30911(19) 0.0307(5) Uani 1 1 d .
C44 C 0.5339(3) 0.4881(2) 0.3791(2) 0.0371(6) Uani 1 1 d .
H44 H 0.4906 0.4963 0.4274 0.045 Uiso 1 1 calc R
C45 C 0.6045(3) 0.5855(2) 0.3760(2) 0.0389(6) Uani 1 1 d .
H45 H 0.6104 0.6620 0.4231 0.047 Uiso 1 1 calc R
C46 C 0.6673(3) 0.5735(2) 0.3051(2) 0.0361(6) Uani 1 1 d .
H46 H 0.7143 0.6408 0.3012 0.043 Uiso 1 1 calc R
C47 C 0.6583(2) 0.4582(2) 0.2398(2) 0.0305(5) Uani 1 1 d .
C48 C 0.7496(3) 0.5295(3) 0.1233(3) 0.0486(7) Uani 1 1 d .
H48A H 0.6666 0.5580 0.0803 0.073 Uiso 1 1 calc R
H48B H 0.7951 0.4977 0.0760 0.073 Uiso 1 1 calc R
H48C H 0.8053 0.5968 0.1824 0.073 Uiso 1 1 calc R
C49 C 0.7094(2) 0.3124(2) 0.1105(2) 0.0307(5) Uani 1 1 d .
C50 C 0.7629(2) 0.2242(3) 0.1662(2) 0.0338(6) Uani 1 1 d .
H50 H 0.8134 0.2450 0.2429 0.041 Uiso 1 1 calc R
C51 C 0.7409(3) 0.1055(3) 0.1074(2) 0.0356(6) Uani 1 1 d .
H51 H 0.7755 0.0428 0.1430 0.043 Uiso 1 1 calc R
C52 C 0.6680(3) 0.0792(2) -0.0038(2) 0.0335(5) Uani 1 1 d .
H52 H 0.6509 -0.0017 -0.0462 0.040 Uiso 1 1 calc R
C53 C 0.6205(2) 0.1729(2) -0.0520(2) 0.0300(5) Uani 1 1 d .
C54 C 0.5729(3) 0.2228(3) -0.2283(2) 0.0404(6) Uani 1 1 d .
H54B H 0.5475 0.1764 -0.3037 0.061 Uiso 1 1 calc R
H54C H 0.6680 0.2459 -0.1947 0.061 Uiso 1 1 calc R
H54A H 0.5261 0.2957 -0.2278 0.061 Uiso 1 1 calc R
C55 C 0.4078(3) 0.1084(2) -0.1980(2) 0.0296(5) Uani 1 1 d .
C56 C 0.3137(3) 0.0998(2) -0.3038(2) 0.0369(6) Uani 1 1 d .
H56 H 0.3348 0.1244 -0.3575 0.044 Uiso 1 1 calc R
C57 C 0.1874(3) 0.0534(3) -0.3260(2) 0.0420(7) Uani 1 1 d .
H57 H 0.1208 0.0452 -0.3973 0.050 Uiso 1 1 calc R
C58 C 0.1557(3) 0.0190(2) -0.2488(2) 0.0359(6) Uani 1 1 d .
H58 H 0.0690 -0.0126 -0.2650 0.043 Uiso 1 1 calc R
C59 C 0.2573(2) 0.0326(2) -0.14447(19) 0.0292(5) Uani 1 1 d .
C60 C 0.1163(3) -0.0691(2) -0.0814(2) 0.0334(5) Uani 1 1 d .
H60B H 0.1295 -0.1043 -0.0193 0.050 Uiso 1 1 calc R
H60C H 0.0945 -0.1340 -0.1475 0.050 Uiso 1 1 calc R
H60A H 0.0442 -0.0172 -0.0916 0.050 Uiso 1 1 calc R
C61 C 0.0936(4) 0.2153(4) 0.4377(3) 0.0664(10) Uani 1 1 d .
H61B H 0.0016 0.2325 0.4173 0.100 Uiso 1 1 calc R
H61A H 0.1346 0.2600 0.4036 0.100 Uiso 1 1 calc R
H61C H 0.1409 0.2401 0.5173 0.100 Uiso 1 1 calc R
C62 C 0.0993(3) 0.0842(3) 0.4002(2) 0.0507(8) Uani 1 1 d .
C63 C 0.2435(5) -0.0682(3) 0.3975(3) 0.0784(13) Uani 1 1 d .
H63A H 0.1960 -0.1003 0.3177 0.094 Uiso 1 1 calc R
H63B H 0.2081 -0.1149 0.4349 0.094 Uiso 1 1 calc R
C64 C 0.3846(5) -0.0802(4) 0.4300(5) 0.0885(16) Uani 1 1 d .
H64A H 0.4193 -0.0327 0.3935 0.133 Uiso 1 1 calc R
H64B H 0.3982 -0.1654 0.4088 0.133 Uiso 1 1 calc R
H64C H 0.4306 -0.0505 0.5093 0.133 Uiso 1 1 calc R

loop_
_atom_site_aniso_label
_atom_site_aniso_U_11
_atom_site_aniso_U_22
_atom_site_aniso_U_33
_atom_site_aniso_U_23
_atom_site_aniso_U_13
_atom_site_aniso_U_12
Si1 0.0267(3) 0.0298(3) 0.0381(4) 0.0081(3) 0.0149(3) 0.0017(3)
Si2 0.0292(4) 0.0329(4) 0.0352(4) 0.0104(3) 0.0162(3) 0.0061(3)
O1 0.0690(19) 0.119(3) 0.0678(17) 0.0405(18) 0.0113(14) -0.0335(18)
O2 0.0561(13) 0.0402(11) 0.0342(10) 0.0092(9) 0.0173(9) 0.0017(9)
N1 0.0315(12) 0.0438(13) 0.0418(13) 0.0097(11) 0.0105(10) 0.0160(10)
N2 0.0304(11) 0.0345(11) 0.0304(11) 0.0064(9) 0.0066(9) 0.0061(9)
N3 0.0369(12) 0.0376(12) 0.0261(11) 0.0001(9) 0.0087(9) 0.0044(10)
N4 0.0268(11) 0.0301(10) 0.0323(11) 0.0028(9) 0.0149(9) 0.0032(8)
N5 0.0479(14) 0.0314(11) 0.0378(12) 0.0106(10) 0.0230(10) 0.0118(10)
N6 0.0315(11) 0.0296(10) 0.0273(10) 0.0055(9) 0.0125(8) -0.0002(9)
N7 0.0410(13) 0.0429(12) 0.0305(11) 0.0052(10) 0.0216(10) 0.0009(10)
N8 0.0449(13) 0.0314(11) 0.0305(11) 0.0031(9) 0.0203(10) -0.0046(10)
N9 0.0331(11) 0.0282(10) 0.0276(10) 0.0025(8) 0.0117(9) -0.0027(8)
N10 0.0405(13) 0.0298(11) 0.0396(12) 0.0055(10) 0.0173(10) -0.0051(10)
N11 0.0232(10) 0.0317(10) 0.0341(11) 0.0082(9) 0.0130(8) 0.0016(8)
N12 0.0330(12) 0.0390(11) 0.0276(10) 0.0106(9) 0.0115(9) -0.0002(9)
N13 0.0301(11) 0.0307(10) 0.0256(10) 0.0062(8) 0.0083(8) -0.0024(8)
N14 0.0240(10) 0.0362(11) 0.0273(11) 0.0067(9) 0.0039(8) -0.0076(9)
C1 0.0300(15) 0.066(2) 0.0499(18) 0.0001(16) 0.0135(13) -0.0003(14)
C2 0.0363(15) 0.0383(15) 0.0495(17) 0.0060(13) 0.0225(13) 0.0079(12)
C3 0.067(2) 0.0473(18) 0.078(2) 0.0287(18) 0.043(2) 0.0053(16)
C4 0.0276(13) 0.0311(12) 0.0356(14) 0.0014(11) 0.0135(10) 0.0027(10)
C5 0.0230(12) 0.0289(12) 0.0362(13) -0.0005(10) 0.0169(10) 0.0030(9)
C6 0.0293(12) 0.0309(12) 0.0335(13) 0.0034(10) 0.0179(10) 0.0044(10)
C7 0.0305(13) 0.0356(14) 0.0345(14) -0.0020(11) 0.0124(11) 0.0009(11)
C8 0.0336(14) 0.0298(13) 0.0483(16) -0.0013(12) 0.0204(12) 0.0004(11)
C9 0.0399(15) 0.0290(12) 0.0515(16) 0.0127(12) 0.0244(13) 0.0083(11)
C10 0.0271(13) 0.0344(13) 0.0372(14) 0.0055(11) 0.0135(11) 0.0094(10)
C11 0.056(2) 0.0382(16) 0.071(2) -0.0022(16) 0.0266(18) -0.0109(15)
C12 0.0388(16) 0.0512(17) 0.0589(19) 0.0294(15) 0.0263(14) 0.0213(14)
C13 0.0323(14) 0.0337(13) 0.0399(15) 0.0167(12) 0.0071(11) 0.0056(11)
C14 0.0312(14) 0.0467(16) 0.0459(17) 0.0196(14) 0.0070(12) 0.0059(12)
C15 0.0411(17) 0.0578(19) 0.0370(16) 0.0121(15) -0.0065(13) -0.0040(14)
C16 0.0493(18) 0.0441(16) 0.0301(14) 0.0013(12) 0.0070(12) -0.0024(14)
C17 0.0357(14) 0.0313(12) 0.0304(13) 0.0085(11) 0.0097(10) 0.0012(10)
C18 0.0524(18) 0.0432(16) 0.0377(15) -0.0013(13) 0.0227(13) 0.0049(14)
C19 0.0241(12) 0.0335(12) 0.0308(12) 0.0048(10) 0.0140(10) 0.0052(10)
C20 0.0317(13) 0.0311(13) 0.0386(14) 0.0111(11) 0.0156(11) 0.0049(10)
C21 0.0276(13) 0.0295(12) 0.0380(14) 0.0023(11) 0.0145(11) -0.0006(10)
C22 0.0261(13) 0.0383(13) 0.0307(13) 0.0056(11) 0.0107(10) 0.0025(10)
C23 0.0263(12) 0.0318(12) 0.0362(13) 0.0089(11) 0.0164(10) 0.0066(10)
C24 0.063(2) 0.0343(14) 0.0518(18) 0.0105(13) 0.0307(15) 0.0172(14)
C25 0.0300(13) 0.0287(12) 0.0305(13) 0.0046(10) 0.0081(10) -0.0017(10)
C26 0.0338(14) 0.0314(13) 0.0375(14) 0.0091(11) 0.0058(11) -0.0009(11)
C27 0.0411(15) 0.0370(14) 0.0292(13) 0.0117(11) 0.0040(11) -0.0113(12)
C28 0.0358(14) 0.0414(15) 0.0266(12) 0.0071(11) 0.0089(10) -0.0104(12)
C29 0.0273(13) 0.0363(13) 0.0264(12) 0.0012(10) 0.0081(10) -0.0055(10)
C30 0.0454(17) 0.062(2) 0.0342(14) 0.0102(14) 0.0233(12) 0.0101(14)
C31 0.0345(16) 0.070(2) 0.0527(18) 0.0253(17) 0.0138(14) 0.0113(15)
C32 0.0437(16) 0.0438(15) 0.0425(15) 0.0131(13) 0.0272(13) 0.0039(13)
C33 0.069(2) 0.0421(16) 0.059(2) 0.0047(15) 0.0410(18) 0.0128(16)
C34 0.0309(13) 0.0316(12) 0.0363(14) 0.0128(11) 0.0160(11) 0.0025(10)
C35 0.0216(11) 0.0287(11) 0.0297(12) 0.0084(10) 0.0128(9) -0.0023(9)
C36 0.0225(11) 0.0310(12) 0.0251(11) 0.0079(10) 0.0077(9) -0.0044(9)
C37 0.0317(13) 0.0281(12) 0.0289(12) 0.0032(10) 0.0112(10) -0.0011(10)
C38 0.0317(13) 0.0323(13) 0.0347(13) 0.0121(11) 0.0095(11) 0.0029(10)
C39 0.0296(13) 0.0372(13) 0.0239(11) 0.0085(10) 0.0050(9) -0.0048(10)
C40 0.0277(12) 0.0304(12) 0.0280(12) 0.0042(10) 0.0139(10) -0.0043(10)
C41 0.0471(17) 0.0432(16) 0.0452(17) 0.0157(13) 0.0048(13) 0.0106(13)
C42 0.0487(17) 0.0498(17) 0.0322(14) 0.0020(13) 0.0227(13) -0.0061(14)
C43 0.0334(13) 0.0290(12) 0.0239(11) 0.0014(10) 0.0079(10) -0.0009(10)
C44 0.0402(15) 0.0348(13) 0.0289(13) -0.0008(11) 0.0105(11) 0.0018(11)
C45 0.0418(15) 0.0308(13) 0.0300(13) -0.0014(11) 0.0045(11) 0.0012(11)
C46 0.0361(14) 0.0279(12) 0.0323(13) 0.0068(11) 0.0015(11) -0.0026(11)
C47 0.0292(13) 0.0288(12) 0.0259(12) 0.0036(10) 0.0049(9) -0.0022(10)
C48 0.059(2) 0.0407(15) 0.0488(17) 0.0119(14) 0.0232(15) -0.0090(14)
C49 0.0244(12) 0.0336(13) 0.0349(13) 0.0070(11) 0.0135(10) -0.0034(10)
C50 0.0232(12) 0.0452(15) 0.0307(13) 0.0096(11) 0.0082(10) 0.0011(11)
C51 0.0300(14) 0.0408(14) 0.0402(15) 0.0168(12) 0.0148(11) 0.0075(11)
C52 0.0308(13) 0.0335(13) 0.0387(14) 0.0066(11) 0.0176(11) 0.0022(11)
C53 0.0251(12) 0.0374(13) 0.0303(12) 0.0081(11) 0.0140(10) 0.0008(10)
C54 0.0425(16) 0.0472(16) 0.0396(15) 0.0180(13) 0.0209(12) 0.0039(13)
C55 0.0348(13) 0.0248(11) 0.0279(12) 0.0042(10) 0.0126(10) 0.0016(10)
C56 0.0479(17) 0.0379(14) 0.0252(12) 0.0101(11) 0.0137(11) 0.0020(12)
C57 0.0443(17) 0.0449(15) 0.0248(12) 0.0071(12) 0.0020(11) -0.0016(13)
C58 0.0295(13) 0.0394(14) 0.0279(13) 0.0066(11) 0.0011(10) -0.0055(11)
C59 0.0290(12) 0.0275(12) 0.0251(11) 0.0039(9) 0.0060(9) -0.0006(10)
C60 0.0277(13) 0.0346(13) 0.0342(13) 0.0029(11) 0.0115(10) -0.0069(10)
C61 0.073(3) 0.085(3) 0.053(2) 0.019(2) 0.0370(19) 0.031(2)
C62 0.0519(19) 0.075(2) 0.0330(15) 0.0237(16) 0.0197(14) -0.0023(17)
C63 0.112(4) 0.044(2) 0.061(2) 0.0082(18) 0.018(2) 0.010(2)
C64 0.125(4) 0.076(3) 0.119(4) 0.052(3) 0.090(4) 0.050(3)

loop_
_atom_type_symbol
_atom_type_description
_atom_type_scat_dispersion_real
_atom_type_scat_dispersion_imag
_atom_type_scat_source
C C 0.0033 0.0016 'International Tables Vol C Tables 4.2.6.8 and 6.1.1.4'
H H 0.0000 0.0000 'International Tables Vol C Tables 4.2.6.8 and 6.1.1.4'
N N 0.0061 0.0033 'International Tables Vol C Tables 4.2.6.8 and 6.1.1.4'
Si Si 0.0817 0.0704 'International Tables Vol C Tables 4.2.6.8 and 6.1.1.4'
O O 0.0106 0.0060 'International Tables Vol C Tables 4.2.6.8 and 6.1.1.4'

loop_
_geom_angle_atom_site_label_1
_geom_angle_atom_site_label_2
_geom_angle_atom_site_label_3
_geom_angle
C1 Si1 C3 108.14(18)
C1 Si1 C2 111.62(15)
C3 Si1 C2 108.17(16)
C1 Si1 C4 107.59(14)
C3 Si1 C4 110.48(15)
C2 Si1 C4 110.83(13)
C33 Si2 C32 108.80(15)
C33 Si2 C31 107.41(17)
C32 Si2 C31 110.67(16)
C33 Si2 C34 111.98(15)
C32 Si2 C34 109.71(12)
C31 Si2 C34 108.25(14)
C62 O2 C63 116.3(3)
C13 N1 C10 121.0(2)
C13 N1 C12 120.8(2)
C10 N1 C12 118.1(2)
C17 N2 C13 119.5(2)
C17 N3 C19 115.3(2)
C17 N3 C18 120.0(2)
C19 N3 C18 117.6(2)
C23 N4 C19 117.0(2)
C25 N5 C23 118.1(2)
C25 N5 C24 120.5(2)
C23 N5 C24 118.5(2)
C25 N6 C29 119.3(2)
C29 N7 C6 119.2(2)
C29 N7 C30 119.3(2)
C6 N7 C30 117.3(2)
C43 N8 C40 120.8(2)
C43 N8 C42 119.3(2)
C40 N8 C42 117.8(2)
C47 N9 C43 119.2(2)
C47 N10 C49 116.7(2)
C47 N10 C48 119.8(2)
C49 N10 C48 118.2(2)
C49 N11 C53 116.8(2)
C55 N12 C53 116.1(2)
C55 N12 C54 119.5(2)
C53 N12 C54 116.5(2)
C59 N13 C55 119.2(2)
C59 N14 C36 120.5(2)
C59 N14 C60 120.8(2)
C36 N14 C60 118.5(2)
Si1 C1 H1B 109.5
Si1 C1 H1C 109.5
H1B C1 H1C 109.5
Si1 C1 H1A 109.5
H1B C1 H1A 109.5
H1C C1 H1A 109.5
Si1 C2 H2A 109.5
Si1 C2 H2C 109.5
H2A C2 H2C 109.5
Si1 C2 H2B 109.5
H2A C2 H2B 109.5
H2C C2 H2B 109.5
Si1 C3 H3B 109.5
Si1 C3 H3C 109.5
H3B C3 H3C 109.5
Si1 C3 H3A 109.5
H3B C3 H3A 109.5
H3C C3 H3A 109.5
C5 C4 Si1 116.72(18)
C5 C4 H4B 108.1
Si1 C4 H4B 108.1
C5 C4 H4A 108.1
Si1 C4 H4A 108.1
H4B C4 H4A 107.3
C10 C5 C6 117.0(2)
C10 C5 C4 121.7(2)
C6 C5 C4 121.3(2)
C7 C6 C5 121.4(2)
C7 C6 N7 119.2(2)
C5 C6 N7 119.4(2)
C6 C7 C8 121.1(2)
C6 C7 H7 119.4
C8 C7 H7 119.4
C9 C8 C7 118.0(3)
C9 C8 C11 121.2(3)
C7 C8 C11 120.8(3)
C8 C9 C10 121.6(3)
C8 C9 H9 119.2
C10 C9 H9 119.2
C9 C10 C5 120.9(2)
C9 C10 N1 118.7(2)
C5 C10 N1 120.3(2)
C8 C11 H11C 109.5
C8 C11 H11B 109.5
H11C C11 H11B 109.5
C8 C11 H11A 109.5
H11C C11 H11A 109.5
H11B C11 H11A 109.5
N1 C12 H12A 109.5
N1 C12 H12C 109.5
H12A C12 H12C 109.5
N1 C12 H12B 109.5
H12A C12 H12B 109.5
H12C C12 H12B 109.5
N2 C13 N1 116.0(2)
N2 C13 C14 121.7(3)
N1 C13 C14 122.3(3)
C15 C14 C13 117.3(3)
C15 C14 H14 121.3
C13 C14 H14 121.3
C14 C15 C16 121.9(3)
C14 C15 H15 119.0
C16 C15 H15 119.0
C15 C16 C17 116.8(3)
C15 C16 H16 121.6
C17 C16 H16 121.6
N2 C17 N3 115.4(2)
N2 C17 C16 122.7(3)
N3 C17 C16 121.9(3)
N3 C18 H18B 109.5
N3 C18 H18C 109.5
H18B C18 H18C 109.5
N3 C18 H18A 109.5
H18B C18 H18A 109.5
H18C C18 H18A 109.5
N4 C19 C20 124.1(2)
N4 C19 N3 116.2(2)
C20 C19 N3 119.6(2)
C19 C20 C21 118.1(2)
C19 C20 H20 120.9
C21 C20 H20 120.9
C22 C21 C20 119.1(2)
C22 C21 H21 120.5
C20 C21 H21 120.5
C21 C22 C23 118.6(2)
C21 C22 H22 120.7
C23 C22 H22 120.7
N4 C23 C22 123.0(2)
N4 C23 N5 117.0(2)
C22 C23 N5 119.9(2)
N5 C24 H24B 109.5
N5 C24 H24C 109.5
H24B C24 H24C 109.5
N5 C24 H24A 109.5
H24B C24 H24A 109.5
H24C C24 H24A 109.5
N6 C25 N5 115.3(2)
N6 C25 C26 122.3(2)
N5 C25 C26 122.4(2)
C27 C26 C25 117.5(3)
C27 C26 H26 121.3
C25 C26 H26 121.3
C28 C27 C26 121.3(2)
C28 C27 H27 119.3
C26 C27 H27 119.3
C27 C28 C29 117.6(3)
C27 C28 H28 121.2
C29 C28 H28 121.2
N6 C29 N7 114.9(2)
N6 C29 C28 121.9(2)
N7 C29 C28 123.1(2)
N7 C30 H30A 109.5
N7 C30 H30C 109.5
H30A C30 H30C 109.5
N7 C30 H30B 109.5
H30A C30 H30B 109.5
H30C C30 H30B 109.5
Si2 C31 H31A 109.5
Si2 C31 H31C 109.5
H31A C31 H31C 109.5
Si2 C31 H31B 109.5
H31A C31 H31B 109.5
H31C C31 H31B 109.5
Si2 C32 H32B 109.5
Si2 C32 H32C 109.5
H32B C32 H32C 109.5
Si2 C32 H32A 109.5
H32B C32 H32A 109.5
H32C C32 H32A 109.5
Si2 C33 H33A 109.5
Si2 C33 H33C 109.5
H33A C33 H33C 109.5
Si2 C33 H33B 109.5
H33A C33 H33B 109.5
H33C C33 H33B 109.5
C35 C34 Si2 115.92(17)
C35 C34 H34A 108.3
Si2 C34 H34A 108.3
C35 C34 H34B 108.3
Si2 C34 H34B 108.3
H34A C34 H34B 107.4
C36 C35 C40 116.5(2)
C36 C35 C34 121.7(2)
C40 C35 C34 121.7(2)
C37 C36 C35 121.6(2)
C37 C36 N14 117.9(2)
C35 C36 N14 120.5(2)
C36 C37 C38 121.0(2)
C36 C37 H37 119.5
C38 C37 H37 119.5
C39 C38 C37 117.8(2)
C39 C38 C41 121.9(2)
C37 C38 C41 120.4(2)
C40 C39 C38 121.6(2)
C40 C39 H39 119.2
C38 C39 H39 119.2
C39 C40 C35 121.4(2)
C39 C40 N8 119.4(2)
C35 C40 N8 119.2(2)
C38 C41 H41A 109.5
C38 C41 H41B 109.5
H41A C41 H41B 109.5
C38 C41 H41C 109.5
H41A C41 H41C 109.5
H41B C41 H41C 109.5
N8 C42 H42A 109.5
N8 C42 H42B 109.5
H42A C42 H42B 109.5
N8 C42 H42C 109.5
H42A C42 H42C 109.5
H42B C42 H42C 109.5
N9 C43 N8 115.4(2)
N9 C43 C44 122.1(2)
N8 C43 C44 122.5(2)
C45 C44 C43 117.9(3)
C45 C44 H44 121.0
C43 C44 H44 121.0
C44 C45 C46 121.0(3)
C44 C45 H45 119.5
C46 C45 H45 119.5
C45 C46 C47 117.0(2)
C45 C46 H46 121.5
C47 C46 H46 121.5
N9 C47 N10 115.2(2)
N9 C47 C46 122.7(2)
N10 C47 C46 122.2(2)
N10 C48 H48A 109.5
N10 C48 H48B 109.5
H48A C48 H48B 109.5
N10 C48 H48C 109.5
H48A C48 H48C 109.5
H48B C48 H48C 109.5
N11 C49 C50 123.5(2)
N11 C49 N10 116.8(2)
C50 C49 N10 119.7(2)
C51 C50 C49 118.3(2)
C51 C50 H50 120.9
C49 C50 H50 120.9
C52 C51 C50 119.0(2)
C52 C51 H51 120.5
C50 C51 H51 120.5
C53 C52 C51 118.5(3)
C53 C52 H52 120.8
C51 C52 H52 120.8
N11 C53 C52 123.9(2)
N11 C53 N12 115.8(2)
C52 C53 N12 120.2(2)
N12 C54 H54B 109.5
N12 C54 H54C 109.5
H54B C54 H54C 109.5
N12 C54 H54A 109.5
H54B C54 H54A 109.5
H54C C54 H54A 109.5
N13 C55 N12 115.2(2)
N13 C55 C56 122.9(2)
N12 C55 C56 121.9(2)
C57 C56 C55 116.3(2)
C57 C56 H56 121.8
C55 C56 H56 121.8
C58 C57 C56 122.3(2)
C58 C57 H57 118.9
C56 C57 H57 118.9
C57 C58 C59 117.0(3)
C57 C58 H58 121.5
C59 C58 H58 121.5
N13 C59 N14 115.8(2)
N13 C59 C58 122.3(2)
N14 C59 C58 121.9(2)
N14 C60 H60B 109.5
N14 C60 H60C 109.5
H60B C60 H60C 109.5
N14 C60 H60A 109.5
H60B C60 H60A 109.5
H60C C60 H60A 109.5
C62 C61 H61B 109.5
C62 C61 H61A 109.5
H61B C61 H61A 109.5
C62 C61 H61C 109.5
H61B C61 H61C 109.5
H61A C61 H61C 109.5
O1 C62 O2 123.0(4)
O1 C62 C61 125.9(4)
O2 C62 C61 111.1(3)
O2 C63 C64 108.8(4)
O2 C63 H63A 109.9
C64 C63 H63A 109.9
O2 C63 H63B 109.9
C64 C63 H63B 109.9
H63A C63 H63B 108.3
C63 C64 H64A 109.5
C63 C64 H64B 109.5
H64A C64 H64B 109.5
C63 C64 H64C 109.5
H64A C64 H64C 109.5
H64B C64 H64C 109.5

loop_
_geom_bond_atom_site_label_1
_geom_bond_atom_site_label_2
_geom_bond_distance
Si1 C1 1.860(3)
Si1 C3 1.864(3)
Si1 C2 1.872(3)
Si1 C4 1.896(3)
Si2 C33 1.859(3)
Si2 C32 1.864(3)
Si2 C31 1.876(3)
Si2 C34 1.888(3)
O1 C62 1.188(4)
O2 C62 1.351(4)
O2 C63 1.433(4)
N1 C13 1.367(4)
N1 C10 1.441(3)
N1 C12 1.457(3)
N2 C17 1.329(4)
N2 C13 1.341(3)
N3 C17 1.394(3)
N3 C19 1.430(3)
N3 C18 1.456(4)
N4 C23 1.331(3)
N4 C19 1.336(3)
N5 C25 1.387(3)
N5 C23 1.424(3)
N5 C24 1.456(3)
N6 C25 1.336(3)
N6 C29 1.339(3)
N7 C29 1.383(4)
N7 C6 1.446(3)
N7 C30 1.459(4)
N8 C43 1.382(3)
N8 C40 1.444(3)
N8 C42 1.455(3)
N9 C47 1.336(3)
N9 C43 1.339(3)
N10 C47 1.393(3)
N10 C49 1.419(3)
N10 C48 1.458(3)
N11 C49 1.333(3)
N11 C53 1.340(3)
N12 C55 1.394(3)
N12 C53 1.436(3)
N12 C54 1.457(3)
N13 C59 1.335(3)
N13 C55 1.339(3)
N14 C59 1.376(3)
N14 C36 1.444(3)
N14 C60 1.452(3)
C1 H1B 0.9800
C1 H1C 0.9800
C1 H1A 0.9800
C2 H2A 0.9800
C2 H2C 0.9800
C2 H2B 0.9800
C3 H3B 0.9800
C3 H3C 0.9800
C3 H3A 0.9800
C4 C5 1.502(4)
C4 H4B 0.9900
C4 H4A 0.9900
C5 C10 1.401(4)
C5 C6 1.404(4)
C6 C7 1.383(4)
C7 C8 1.387(4)
C7 H7 0.9500
C8 C9 1.383(4)
C8 C11 1.509(4)
C9 C10 1.387(4)
C9 H9 0.9500
C11 H11C 0.9800
C11 H11B 0.9800
C11 H11A 0.9800
C12 H12A 0.9800
C12 H12C 0.9800
C12 H12B 0.9800
C13 C14 1.407(4)
C14 C15 1.369(5)
C14 H14 0.9500
C15 C16 1.381(5)
C15 H15 0.9500
C16 C17 1.398(4)
C16 H16 0.9500
C18 H18B 0.9800
C18 H18C 0.9800
C18 H18A 0.9800
C19 C20 1.372(4)
C20 C21 1.379(4)
C20 H20 0.9500
C21 C22 1.376(4)
C21 H21 0.9500
C22 C23 1.389(4)
C22 H22 0.9500
C24 H24B 0.9800
C24 H24C 0.9800
C24 H24A 0.9800
C25 C26 1.398(3)
C26 C27 1.380(4)
C26 H26 0.9500
C27 C28 1.370(4)
C27 H27 0.9500
C28 C29 1.405(4)
C28 H28 0.9500
C30 H30A 0.9800
C30 H30C 0.9800
C30 H30B 0.9800
C31 H31A 0.9800
C31 H31C 0.9800
C31 H31B 0.9800
C32 H32B 0.9800
C32 H32C 0.9800
C32 H32A 0.9800
C33 H33A 0.9800
C33 H33C 0.9800
C33 H33B 0.9800
C34 C35 1.506(3)
C34 H34A 0.9900
C34 H34B 0.9900
C35 C36 1.398(3)
C35 C40 1.412(3)
C36 C37 1.386(3)
C37 C38 1.391(4)
C37 H37 0.9500
C38 C39 1.388(4)
C38 C41 1.513(4)
C39 C40 1.373(4)
C39 H39 0.9500
C41 H41A 0.9800
C41 H41B 0.9800
C41 H41C 0.9800
C42 H42A 0.9800
C42 H42B 0.9800
C42 H42C 0.9800
C43 C44 1.394(4)
C44 C45 1.377(4)
C44 H44 0.9500
C45 C46 1.387(4)
C45 H45 0.9500
C46 C47 1.397(4)
C46 H46 0.9500
C48 H48A 0.9800
C48 H48B 0.9800
C48 H48C 0.9800
C49 C50 1.389(4)
C50 C51 1.381(4)
C50 H50 0.9500
C51 C52 1.379(4)
C51 H51 0.9500
C52 C53 1.374(4)
C52 H52 0.9500
C54 H54B 0.9800
C54 H54C 0.9800
C54 H54A 0.9800
C55 C56 1.397(3)
C56 C57 1.389(4)
C56 H56 0.9500
C57 C58 1.369(4)
C57 H57 0.9500
C58 C59 1.406(3)
C58 H58 0.9500
C60 H60B 0.9800
C60 H60C 0.9800
C60 H60A 0.9800
C61 C62 1.480(5)
C61 H61B 0.9800
C61 H61A 0.9800
C61 H61C 0.9800
C63 C64 1.466(7)
C63 H63A 0.9900
C63 H63B 0.9900
C64 H64A 0.9800
C64 H64B 0.9800
C64 H64C 0.9800

loop_
_geom_torsion_atom_site_label_1
_geom_torsion_atom_site_label_2
_geom_torsion_atom_site_label_3
_geom_torsion_atom_site_label_4
_geom_torsion
C1 Si1 C4 C5 -128.2(2)
C3 Si1 C4 C5 113.9(2)
C2 Si1 C4 C5 -5.9(2)
Si1 C4 C5 C10 94.2(3)
Si1 C4 C5 C6 -85.8(3)
C10 C5 C6 C7 2.4(3)
C4 C5 C6 C7 -177.6(2)
C10 C5 C6 N7 -174.8(2)
C4 C5 C6 N7 5.1(3)
C29 N7 C6 C7 93.5(3)
C30 N7 C6 C7 -63.3(3)
C29 N7 C6 C5 -89.2(3)
C30 N7 C6 C5 114.1(3)
C5 C6 C7 C8 -1.2(4)
N7 C6 C7 C8 176.0(2)
C6 C7 C8 C9 -1.3(4)
C6 C7 C8 C11 179.9(3)
C7 C8 C9 C10 2.6(4)
C11 C8 C9 C10 -178.6(3)
C8 C9 C10 C5 -1.4(4)
C8 C9 C10 N1 -178.6(2)
C6 C5 C10 C9 -1.1(3)
C4 C5 C10 C9 178.9(2)
C6 C5 C10 N1 176.0(2)
C4 C5 C10 N1 -4.0(4)
C13 N1 C10 C9 -99.6(3)
C12 N1 C10 C9 80.5(3)
C13 N1 C10 C5 83.3(3)
C12 N1 C10 C5 -96.6(3)
C17 N2 C13 N1 179.1(2)
C17 N2 C13 C14 -1.7(4)
C10 N1 C13 N2 10.7(4)
C12 N1 C13 N2 -169.4(3)
C10 N1 C13 C14 -168.5(3)
C12 N1 C13 C14 11.4(4)
N2 C13 C14 C15 0.6(4)
N1 C13 C14 C15 179.7(3)
C13 C14 C15 C16 -0.2(5)
C14 C15 C16 C17 0.9(5)
C13 N2 C17 N3 -176.4(2)
C13 N2 C17 C16 2.5(4)
C19 N3 C17 N2 -10.6(3)
C18 N3 C17 N2 -160.4(2)
C19 N3 C17 C16 170.5(3)
C18 N3 C17 C16 20.7(4)
C15 C16 C17 N2 -2.1(4)
C15 C16 C17 N3 176.8(3)
C23 N4 C19 C20 -3.1(4)
C23 N4 C19 N3 174.3(2)
C17 N3 C19 N4 -99.1(3)
C18 N3 C19 N4 51.5(3)
C17 N3 C19 C20 78.4(3)
C18 N3 C19 C20 -131.0(3)
N4 C19 C20 C21 2.7(4)
N3 C19 C20 C21 -174.6(2)
C19 C20 C21 C22 -0.4(4)
C20 C21 C22 C23 -1.2(4)
C19 N4 C23 C22 1.3(4)
C19 N4 C23 N5 -176.8(2)
C21 C22 C23 N4 0.8(4)
C21 C22 C23 N5 178.8(2)
C25 N5 C23 N4 113.4(3)
C24 N5 C23 N4 -47.5(3)
C25 N5 C23 C22 -64.7(3)
C24 N5 C23 C22 134.3(3)
C29 N6 C25 N5 177.5(2)
C29 N6 C25 C26 -1.9(4)
C23 N5 C25 N6 -5.5(3)
C24 N5 C25 N6 155.1(3)
C23 N5 C25 C26 173.9(2)
C24 N5 C25 C26 -25.5(4)
N6 C25 C26 C27 -0.3(4)
N5 C25 C26 C27 -179.7(2)
C25 C26 C27 C28 1.2(4)
C26 C27 C28 C29 0.1(4)
C25 N6 C29 N7 -178.5(2)
C25 N6 C29 C28 3.3(4)
C6 N7 C29 N6 3.5(3)
C30 N7 C29 N6 159.8(2)
C6 N7 C29 C28 -178.3(2)
C30 N7 C29 C28 -22.0(4)
C27 C28 C29 N6 -2.4(4)
C27 C28 C29 N7 179.5(2)
C33 Si2 C34 C35 112.8(2)
C32 Si2 C34 C35 -8.1(2)
C31 Si2 C34 C35 -129.0(2)
Si2 C34 C35 C36 92.2(3)
Si2 C34 C35 C40 -85.3(3)
C40 C35 C36 C37 -2.1(3)
C34 C35 C36 C37 -179.7(2)
C40 C35 C36 N14 174.6(2)
C34 C35 C36 N14 -3.1(3)
C59 N14 C36 C37 -99.5(3)
C60 N14 C36 C37 75.0(3)
C59 N14 C36 C35 83.7(3)
C60 N14 C36 C35 -101.7(3)
C35 C36 C37 C38 -0.6(4)
N14 C36 C37 C38 -177.4(2)
C36 C37 C38 C39 2.5(4)
C36 C37 C38 C41 -177.3(3)
C37 C38 C39 C40 -1.6(4)
C41 C38 C39 C40 178.2(3)
C38 C39 C40 C35 -1.2(4)
C38 C39 C40 N8 174.6(2)
C36 C35 C40 C39 3.0(3)
C34 C35 C40 C39 -179.4(2)
C36 C35 C40 N8 -172.9(2)
C34 C35 C40 N8 4.8(3)
C43 N8 C40 C39 102.7(3)
C42 N8 C40 C39 -60.8(3)
C43 N8 C40 C35 -81.3(3)
C42 N8 C40 C35 115.1(3)
C47 N9 C43 N8 179.9(2)
C47 N9 C43 C44 0.7(4)
C40 N8 C43 N9 -2.9(3)
C42 N8 C43 N9 160.4(2)
C40 N8 C43 C44 176.3(2)
C42 N8 C43 C44 -20.4(4)
N9 C43 C44 C45 0.3(4)
N8 C43 C44 C45 -178.8(2)
C43 C44 C45 C46 0.3(4)
C44 C45 C46 C47 -1.7(4)
C43 N9 C47 N10 177.3(2)
C43 N9 C47 C46 -2.2(4)
C49 N10 C47 N9 -1.8(3)
C48 N10 C47 N9 152.2(2)
C49 N10 C47 C46 177.8(2)
C48 N10 C47 C46 -28.3(4)
C45 C46 C47 N9 2.7(4)
C45 C46 C47 N10 -176.8(2)
C53 N11 C49 C50 1.9(4)
C53 N11 C49 N10 -175.5(2)
C47 N10 C49 N11 112.0(3)
C48 N10 C49 N11 -42.3(3)
C47 N10 C49 C50 -65.5(3)
C48 N10 C49 C50 140.1(3)
N11 C49 C50 C51 -1.7(4)
N10 C49 C50 C51 175.7(2)
C49 C50 C51 C52 0.5(4)
C50 C51 C52 C53 0.3(4)
C49 N11 C53 C52 -1.0(4)
C49 N11 C53 N12 176.2(2)
C51 C52 C53 N11 -0.1(4)
C51 C52 C53 N12 -177.1(2)
C55 N12 C53 N11 -98.9(3)
C54 N12 C53 N11 50.1(3)
C55 N12 C53 C52 78.4(3)
C54 N12 C53 C52 -132.7(3)
C59 N13 C55 N12 -176.9(2)
C59 N13 C55 C56 2.6(4)
C53 N12 C55 N13 -10.7(3)
C54 N12 C55 N13 -158.6(2)
C53 N12 C55 C56 169.9(2)
C54 N12 C55 C56 21.9(4)
N13 C55 C56 C57 -2.0(4)
N12 C55 C56 C57 177.4(2)
C55 C56 C57 C58 0.7(4)
C56 C57 C58 C59 0.0(4)
C55 N13 C59 N14 179.4(2)
C55 N13 C59 C58 -1.8(4)
C36 N14 C59 N13 6.7(3)
C60 N14 C59 N13 -167.7(2)
C36 N14 C59 C58 -172.2(2)
C60 N14 C59 C58 13.4(4)
C57 C58 C59 N13 0.5(4)
C57 C58 C59 N14 179.3(3)
C63 O2 C62 O1 -2.1(4)
C63 O2 C62 C61 178.2(3)
C62 O2 C63 C64 178.6(3)
